data_2010101
loop_
_publ_author_name
'Majeste, R.J.'
'Poindexter, D.'
'Jones, L.'
'Klein, C.L.'

_publ_section_title
;
 2'-Hydroxy-5,9-dimethyl-2-(3-methyl-2-butenyl)-6,7-benzomorphan
 (pentazocine) hydrochloride hydrate
;
_journal_issue 10
_journal_name_full 'Acta Crystallographica Section C'
_journal_page_first 1633
_journal_page_last 1636
_journal_paper_doi 10.1107/S0108270193011291
_journal_volume 50
_journal_year 1994
_chemical_formula_sum 'C19 H28 Cl N O'
_chemical_formula_weight 324.15
_symmetry_cell_setting monoclinic
_symmetry_space_group_name_Hall '-P 2ybc'
_symmetry_space_group_name_H-M 'P 1 21/c 1'
_atom_type_scat_source IntTabIV
_cell_angle_alpha 90.
_cell_angle_beta 113.53(7)
_cell_angle_gamma 90.
_cell_formula_units_Z 8
_cell_length_a 20.614(9)
_cell_length_b 9.349(2)
_cell_length_c 20.888(12)
_cell_measurement_reflns_used 25
_cell_measurement_temperature 293(2)
_cell_measurement_theta_max 26
_cell_measurement_theta_min 18
_cell_volume 3691(3)
_diffrn_measurement_device 'Enraf-Nonius CAD-4'
_diffrn_measurement_method \q-2\q
_diffrn_radiation_type MoK\a
_diffrn_radiation_wavelength 0.70930
_diffrn_reflns_av_R_equivalents 0.015
_diffrn_reflns_limit_h_max 24
_diffrn_reflns_limit_h_min -24
_diffrn_reflns_limit_k_max 11
_diffrn_reflns_limit_k_min 0
_diffrn_reflns_limit_l_max 24
_diffrn_reflns_limit_l_min 0
_diffrn_reflns_number 7059
_diffrn_reflns_theta_max 25
_diffrn_standards_decay_% 'not significant'
_diffrn_standards_interval_time 120
_diffrn_standards_number '3 (\=500), (004) and (131)'
_exptl_absorpt_coefficient_mu 0.2077
_exptl_absorpt_correction_type none
_exptl_crystal_colour colorless
_exptl_crystal_density_diffrn 1.167
_exptl_crystal_density_meas 1.166(4)
_exptl_crystal_description 'rectangular prism'
_exptl_crystal_F_000 1402
_exptl_crystal_size_max 0.6
_exptl_crystal_size_mid 0.4
_exptl_crystal_size_min 0.3
_refine_diff_density_max 0.49
_refine_diff_density_min -0.31
_refine_ls_extinction_method none
_refine_ls_goodness_of_fit_obs 1.71
_refine_ls_number_parameters 406
_refine_ls_number_reflns 4559
_refine_ls_R_factor_obs 0.054
_refine_ls_shift/esd_max <0.01
_refine_ls_structure_factor_coef F
_refine_ls_weighting_details 'w = 1/[\s^2^(F)+(0.04F)^2^]'
_refine_ls_weighting_scheme calc
_refine_ls_wR_factor_obs 0.059
_reflns_number_observed 4559
_reflns_number_total 6913
_reflns_observed_criterion I>3\s(I)
_cod_data_source_file gr1007.cif
_cod_data_source_block gr1007_structure_1_of_1
_cod_depositor_comments
;
 Marking attached hydrogen atoms.

 Antanas Vaitkus,
 2017-03-24

 Added _atom_site_type_symbol label and values.

 Antanas Vaitkus
 2013-04-09

The following automatic conversions were performed:

'_refine_ls_weighting_scheme' value 'w = 1/[\s^2^(F)+(0.04F)^2^]' was
changed to 'calc'. New tag '_refine_ls_weighting_details' was
created. The value of the new tag was set to 'w =
1/[\s^2^(F)+(0.04F)^2^]'.

Automatic conversion script
Id: cif_fix_values 3143 2015-03-26 13:38:13Z robertas 
;
_cod_original_cell_volume 3690.9
_cod_original_sg_symbol_H-M 'P 21/c'
_cod_original_formula_sum 'C19 H28 Cl1 N1 O1'
_cod_database_code 2010101

loop_
_atom_site_label
_atom_site_type_symbol
_atom_site_fract_x
_atom_site_fract_y
_atom_site_fract_z
_atom_site_attached_hydrogens
Cl(1A) Cl -.02176(6) .6969(2) .39731(6) 0
O(2'A) O .46170(10) .4689(3) .5795(2) 0
C(1'A) C .3449(2) .5470(4) .5442(2) 0
C(2'A) C .3958(2) .4463(4) .5781(2) 0
C(3'A) C .3791(2) .3310(4) .6100(2) 0
C(4'A) C .3110(2) .3160(4) .6059(2) 0
C(1A) C .1304(2) .5022(5) .5265(2) 0
N(2A) N .09420(10) .4624(4) .45020(10) 0
C(3A) C .1444(2) .4601(5) .4147(2) 0
C(4A) C .1832(2) .6001(5) .4250(2) 0
C(5A) C .2202(2) .6450(4) .5022(2) 0
C(6A) C .2764(2) .5343(4) .5409(2) 0
C(7A) C .2586(2) .4156(4) .5712(2) 0
C(8A) C .1852(2) .3921(5) .5690(2) 0
C(9A) C .1628(2) .6495(4) .5319(2) 0
C(10A) C .1883(2) .7059(5) .6063(2) 0
C(11A) C .2512(2) .7946(5) .5044(2) 0
C(12A) C .0506(2) .3276(5) .4382(2) 0
C(13A) C .0006(2) .3161(5) .3635(2) 0
C(14A) C -.0010(2) .2154(6) .3200(2) 0
C(15A) C -.0575(3) .2157(7) .2464(2) 0
C(16A) C .0476(3) .0934(8) .3365(4) 0
Cl(2B) Cl .54807(5) .20190(10) .59008(5) 0
O(2'B) O .1177(2) .4603(3) .1664(2) 0
C(1'B) C .1964(2) .2864(4) .2438(2) 0
C(2'B) C .1789(2) .4264(5) .2222(2) 0
C(3'B) C .2239(2) .5367(4) .2565(2) 0
C(4'B) C .2863(2) .5057(4) .3120(2) 0
C(1B) C .3944(2) .1832(4) .4136(2) 0
N(2B) N .43470(10) .1201(3) .37330(10) 0
C(3B) C .3927(2) .1241(4) .2965(2) 0
C(4B) C .3242(2) .0450(4) .2797(2) 0
C(5B) C .2810(2) .0996(4) .3200(2) 0
C(6B) C .2596(2) .2544(4) .2993(2) 0
C(7B) C .3057(2) .3652(4) .3339(2) 0
C(8B) C .3749(2) .3399(4) .3956(2) 0
C(9B) C .3291(2) .0911(4) .3986(2) 0
C(10B) C .2926(2) .1377(5) .4464(2) 0
C(11B) C .2178(2) -.0011(5) .3031(2) 0
C(12B) C .5077(2) .1846(4) .3944(2) 0
C(13B) C .5502(2) .1023(4) .3636(2) 0
C(14B) C .5727(2) .1491(5) .3165(2) 0
C(15B) C .6157(2) .0556(6) .2900(3) 0
C(16B) C .5591(2) .2968(5) .2849(2) 0
Ow O .9161(6) .4910(10) -.0065(5) 2
H2'A H .483 .395 .584 0
H1'A H 0.357 0.627 0.522 0
H3'A H 0.416 0.261 0.635 0
H4'A H 0.299 0.233 0.628 0
H1A H 0.096 0.501 0.547 0
H2A H 0.061 0.540 0.431 0
H3A1 H 0.120 0.441 0.366 0
H3A2 H 0.178 0.384 0.434 0
H4A1 H 0.150 0.672 0.400 0
H4A2 H 0.218 0.593 0.405 0
H8A1 H 0.188 0.393 0.616 0
H8A2 H 0.169 0.299 0.550 0
H9A H 0.127 0.717 0.505 0
H10A1 H 0.151 0.707 0.623 0
H10A2 H .226 .647 .638 0
H10A3 H .206 .802 .610 0
H11A1 H .274 .828 .550 0
H11A2 H .284 .794 .482 0
H11A3 H .214 .861 .478 0
H12A1 H .025 .329 .468 0
H12A2 H .082 .247 .451 0
H13A H -.034 .392 .345 0
H15A1 H -.053 .137 .220 0
H15A2 H -.104 .213 .247 0
H15A3 H -.055 .302 .222 0
H16A1 H .082 .098 .382 0
H16A2 H .022 .004 .323 0
H16A3 H .072 .091 .305 0
H2'B H .094 .389 .149 0
H1'B H .165 .210 .220 0
H3'B H .211 .634 .241 0
H4'B H .317 .583 .337 0
H1B1 H .424 .181 .463 0
H2B H .442 .028 .387 0
H3B1 H .420 .081 .273 0
H3B2 H .383 .222 .281 0
H4B1 H .296 .053 .230 0
H4B2 H .335 -.054 .290 0
H8B1 H .412 .384 .386 0
H8B2 H .373 .386 .436 0
H9B H .342 -.008 .410 0
H10B1 H .323 .131 .494 0
H10B2 H .277 .235 .436 0
H10B3 H .251 .079 .438 0
H11B1 H .189 .027 .327 0
H11B2 H .189 -.003 .254 0
H11B3 H .234 -.098 .317 0
H12B1 H .531 .186 .444 0
H12B2 H .503 .281 .378 0
H13B H .563 .007 .381 0
H15B1 H .623 .104 .256 0
H15B2 H .659 .027 .328 0
H15B3 H .590 -.029 .269 0
H16B1 H .531 .351 .303 0
H16B2 H .603 .346 .295 0
H16B3 H .534 .291 .235 0

loop_
_geom_angle_atom_site_label_1
_geom_angle_atom_site_label_2
_geom_angle_atom_site_label_3
_geom_angle
C(1A) N(2A) C(3A) 112.2(2)
C(1A) N(2A) C(12A) 113.2(2)
C(3A) N(2A) C(12A) 112.9(3)
N(2A) C(1A) C(8A) 112.8(3)
N(2A) C(1A) C(9A) 108.7(2)
C(8A) C(1A) C(9A) 111.7(3)
N(2A) C(3A) C(4A) 110.5(3)
C(3A) C(4A) C(5A) 113.5(3)
C(4A) C(5A) C(6A) 108.9(3)
C(4A) C(5A) C(9A) 106.9(2)
C(4A) C(5A) C(11A) 107.8(3)
C(6A) C(5A) C(9A) 110.4(2)
C(6A) C(5A) C(11A) 112.6(3)
C(9A) C(5A) C11A) 110.0(3)
C(1'A) C(6A) C(5A) 120.7(3)
C(1'A) C(6A) C7A) 119.4(3)
C(5A) C(6A) C(7A) 119.9(3)
C(4'A) C(7A) C(6A) 118.6(3)
C(4'A) C(7A) C(8A) 118.6(3)
C(6A) C(7A) C(8A) 122.8(3)
C(1A) C(8A) C(7A) 114.8(3)
C(1A) C(9A) C(5A) 109.3(3)
C(1A) C(9A) C(10A) 110.8(3)
C(5A) C(9A) C(10A) 114.4(3)
N(2A) C(12A) C(13A) 110.7(3)
C(12A) C(13A) C(14A) 126.8(4)
C(13A) C(14A) C(15A) 120.3(5)
C(13A) C(14A) C(16A) 125.0(4)
C(15A) C(14A) C(16A) 114.7(4)
C(2'A) C(1'A) C(6A) 121.1(4)
C(1'A) C(2'A) C(3'A) 119.8(3)
C(1'A) C(2'A) O(2'A) 117.0(4)
C(3'A) C(2'A) O(2'A) 123.2(3)
C(2'A) C(3'A) C(4'A) 119.5(3)
C(3'A) C(4'A) C(7A) 121.6(4)
C(1B) N(2B) C(3B) 112.1(3)
C(1B) N(2B) C(12B) 112.6(2)
C(3B) N(2B) C(12B) 112.7(2)
N(2B) C(1B) C(8B) 112.6(2)
N(2B) C(1B) C(9B) 107.6(2)
C(8B) C(1B) C(9B) 111.6(2)
N(2B) C(3B) C(4B) 109.1(2)
C(3B) C(4B) C(5B) 113.8(2)
C(4B) C(5B) C(6B) 109.0(2)
C(4B) C(5B) C(9B) 107.4(2)
C(4B) C(5B) C(11B) 107.1(2)
C(6B) C(5B) C(11B) 113.4(2)
C(1'B) C(6B) C(5B) 120.7(3)
C(1'B) C(6B) C(7B) 119.4(3)
C(5B) C(6B) C(7B) 119.9(2)
C(4'B) C(7B) C(6B) 118.8(3)
C(4'B) C(7B) C(8B) 118.4(3)
C(6B) C(7B) C(8B) 122.7(3)
C(1B) C(8B) C(7B) 115.2(2)
C(1B) C(9B) C(5B) 109.3(2)
C(1B) C(9B) C(10B) 109.2(2)
C(5B) C(9B) C(10B) 113.8(2)
N(2B) C(12B) C(13B) 110.8(2)
C(12B) C(13B) C(14B) 126.4(4)
C(13B) C(14B) C(15B) 121.2(3)
C(13B) C(14B) C(16B) 124.8(3)
C(15B) C(14B) C(16B) 114.1(4)
C(2'B) C(1'B) C(6B) 120.8(3)
C(1'B) C(2'B) C(3'B) 120.2(3)
C(1'B) C(2'B) O(2'B) 121.9(3)
C(3'B) C(2'B) O(2'B) 117.9(3)
C(2'B) C(3'B) C(4'B) 119.3(3)
C(3'B) C(4'B) C(7B) 121.6(3)

loop_
_geom_bond_atom_site_label_1
_geom_bond_atom_site_label_2
_geom_bond_distance
O(2'A) C(2'A) 1.364(4)
C(1'A) C(2'A) 1.377(4)
C(1'A) C(6A) 1.391(4)
C(2'A) C(3'A) 1.381(5)
C(3'A) C(4'A) 1.380(4)
C(4'A) C(7A) 1.392(5)
C(1A) N(2A) 1.511(4)
C(1A) C(8A) 1.526(4)
C(1A) C(9A) 1.515(5)
N(2A) C(3A) 1.497(4)
N(2A) C(12A) 1.509(4)
C(3A) C(4A) 1.503(5)
C(4A) C(5A) 1.542(4)
C(5A) C(6A) 1.523(4)
C(5A) C(9A) 1.542(4)
C(14B) C(16B) 1.508(5)
C(5A) C(11A) 1.530(5)
C(6A) C(7A) 1.398(4)
C(7A) C(8A) 1.510(4)
C(9A) C(10A) 1.521(4)
C(12A) C(13A) 1.490(4)
C(13A) C(14A) 1.300(5)
C(14A) C(15A) 1.512(5)
C(14A) C(16A) 1.466(6)
O(2'B) C(2'B) 1.369(4)
C(1'B) C(2'B) 1.384(4)
C(1'B) C(6B) 1.389(4)
C(2'B) C(3'B) 1.381(4)
C(3'B) C(4'B) 1.376(4)
C(4'B) C(7B) 1.396(5)
C(1B) N(2B) 1.519(3)
C(1B) C(8B) 1.525(5)
C(1B) C(9B) 1.522(4)
N(2B) C(3B) 1.489(3)
N(2B) C(12B) 1.515(3)
C(3B) C(4B) 1.508(4)
C(4B) C(5B) 1.536(4)
C(5B) C(6B) 1.524(4)
C(5B) C(9B) 1.544(4)
C(5B) C(11B) 1.531(5)
C(6B) C(7B) 1.397(4)
C(7B) C(8B) 1.512(4)
C(9B) C(10B) 1.533(4)
C(12B) C(13B) 1.491(4)
C(13B) C(14B) 1.320(4)
C(14B) C(15B) 1.499(5)
